data_7133367
loop_
_publ_author_name
'Spielvogel, Kyle D.'
'Campbell, Emily J.'
'Chowdhury, Sabyasachi Roy'
'Benner, Florian'
'Demir, Selvan'
'Hatzis, Gillian P.'
'Petras, Hayley R.'
'Sembukuttiarachchige, Dunya'
'Shepherd, James J.'
'Thomas, Christine M.'
'Vlaisavljevich, Bess'
'Daly, Scott R.'

_publ_section_title
;
 Modulation of Fe-Fe distance and spin in diiron complexes using
 tetradentate ligands with different flanking donors.
;
_journal_issue 64
_journal_name_full 'Chemical communications (Cambridge, England)'
_journal_page_first 8399
_journal_page_last 8402
_journal_paper_doi 10.1039/d4cc02522a
_journal_volume 60
_journal_year 2024
_chemical_formula_moiety 'C40 H36 Fe2 N4 S4, 2(C6 H6)'
_chemical_formula_sum 'C52 H48 Fe2 N4 S4'
_chemical_formula_weight 968.88
_space_group_crystal_system triclinic
_space_group_IT_number 2
_space_group_name_Hall '-P 1'
_space_group_name_H-M_alt 'P -1'
_atom_sites_solution_hydrogens geom
_atom_sites_solution_primary direct
_audit_creation_date 2024-04-30
_audit_creation_method
;
Olex2 1.5
(compiled 2023.03.06 svn.rbb2c1857 for OlexSys, GUI svn.r6748)
;
_audit_update_record
;
2024-05-22 deposited with the CCDC.	2024-07-11 downloaded from the CCDC.
;
_cell_angle_alpha 72.756(5)
_cell_angle_beta 80.477(5)
_cell_angle_gamma 67.034(5)
_cell_formula_units_Z 2
_cell_length_a 11.2216(11)
_cell_length_b 12.4643(12)
_cell_length_c 19.1311(19)
_cell_measurement_reflns_used 8412
_cell_measurement_temperature 150.15
_cell_measurement_theta_max 26.39
_cell_measurement_theta_min 2.232
_cell_volume 2349.2(4)
_computing_molecular_graphics 'Olex2 1.5 (Dolomanov et al., 2009)'
_computing_publication_material 'Olex2 1.5 (Dolomanov et al., 2009)'
_computing_structure_refinement 'SHELXL 2016/4 (Sheldrick, 2015)'
_computing_structure_solution 'ShelXT (Sheldrick, 2015)'
_diffrn_ambient_temperature 150.15
_diffrn_measured_fraction_theta_full 0.998
_diffrn_measured_fraction_theta_max 0.980
_diffrn_measurement_device_type 'Bruker Nonius Kappa Apex II'
_diffrn_measurement_method 'Phi and Omega Scans'
_diffrn_radiation_type MoK\a
_diffrn_radiation_wavelength 0.71073
_diffrn_reflns_av_R_equivalents 0.0338
_diffrn_reflns_av_unetI/netI 0.0437
_diffrn_reflns_Laue_measured_fraction_full 0.998
_diffrn_reflns_Laue_measured_fraction_max 0.980
_diffrn_reflns_limit_h_max 13
_diffrn_reflns_limit_h_min -14
_diffrn_reflns_limit_k_max 15
_diffrn_reflns_limit_k_min -15
_diffrn_reflns_limit_l_max 23
_diffrn_reflns_limit_l_min -23
_diffrn_reflns_number 28048
_diffrn_reflns_point_group_measured_fraction_full 0.998
_diffrn_reflns_point_group_measured_fraction_max 0.980
_diffrn_reflns_theta_full 25.242
_diffrn_reflns_theta_max 26.487
_diffrn_reflns_theta_min 2.502
_exptl_absorpt_coefficient_mu 0.836
_exptl_absorpt_correction_T_max 0.7454
_exptl_absorpt_correction_T_min 0.7040
_exptl_absorpt_correction_type multi-scan
_exptl_absorpt_process_details
;
SADABS-2014/5 (Bruker,2014/5) was used for absorption correction.
wR2(int) was 0.0454 before and 0.0403 after correction.
The Ratio of minimum to maximum transmission is 0.9445.
The \l/2 correction factor is 0.00150.
;
_exptl_crystal_colour 'dark red'
_exptl_crystal_density_diffrn 1.370
_exptl_crystal_description prism
_exptl_crystal_F_000 1008
_exptl_crystal_size_max 0.12
_exptl_crystal_size_mid 0.12
_exptl_crystal_size_min 0.11
_refine_diff_density_max 0.977
_refine_diff_density_min -0.526
_refine_diff_density_rms 0.075
_refine_ls_extinction_method none
_refine_ls_goodness_of_fit_ref 1.039
_refine_ls_hydrogen_treatment constr
_refine_ls_matrix_type full
_refine_ls_number_parameters 541
_refine_ls_number_reflns 9528
_refine_ls_number_restraints 10
_refine_ls_restrained_S_all 1.048
_refine_ls_R_factor_all 0.0607
_refine_ls_R_factor_gt 0.0425
_refine_ls_shift/su_max 0.001
_refine_ls_shift/su_mean 0.000
_refine_ls_structure_factor_coef Fsqd
_refine_ls_weighting_details 'w=1/[\s^2^(Fo^2^)+(0.0447P)^2^+2.6941P] where P=(Fo^2^+2Fc^2^)/3'
_refine_ls_weighting_scheme calc
_refine_ls_wR_factor_gt 0.0982
_refine_ls_wR_factor_ref 0.1075
_reflns_Friedel_coverage 0.000
_reflns_number_gt 7525
_reflns_number_total 9528
_reflns_threshold_expression 'I > 2\s(I)'
_cod_data_source_file d4cc02522a2.cif
_cod_data_source_block dal1876
_cod_depositor_comments 'Adding full bibliography for 7133367--7133370.cif.'
_cod_database_code 7133367
_shelx_shelxl_version_number 2016/4
_shelx_space_group_comment
;
The symmetry employed for this shelxl refinement is uniquely defined
by the following loop, which should always be used as a source of
symmetry information in preference to the above space-group names.
They are only intended as comments.
;
_shelx_estimated_absorpt_t_max 0.914
_shelx_estimated_absorpt_t_min 0.906
_olex2_refinement_description
;
1. Fixed Uiso
 At 1.2 times of:
  All C(H) groups
 At 1.5 times of:
  All C(H,H,H) groups
2. Restrained distances
 C51-C52 = C52-C53 = C53-C54 = C54-C55 = C55-C56
 1.39 with sigma of 0.005
 C61-C62 = C62-C63 = C63-C64 = C64-C65 = C65-C66
 1.39 with sigma of 0.005
3.a :
 C61(C62,C63,C64,C65,C66), C51(C52,C53,C54,C55,C56)
3.b Aromatic/amide H refined with riding coordinates:
 C2(H2), C3(H3), C4(H4), C5(H5), C8(H8), C9(H9), C10(H10), C11(H11), C14(H14),
 C15(H15), C16(H16), C17(H17), C22(H22), C23(H23), C24(H24), C25(H25), C28(H28),
  C29(H29), C30(H30), C31(H31), C34(H34), C35(H35), C36(H36), C37(H37),
 C61(H61), C62(H62), C63(H63), C64(H64), C65(H65), C66(H66), C51(H51), C52(H52),
  C53(H53), C54(H54), C55(H55), C56(H56)
3.c Idealised Me refined as rotating group:
 C19(H19A,H19B,H19C), C20(H20A,H20B,H20C), C39(H39A,H39B,H39C), C40(H40A,H40B,
 H40C)
;
_olex2_submission_special_instructions 'No special instructions were received'

loop_
_space_group_symop_operation_xyz
'x, y, z'
'-x, -y, -z'

loop_
_atom_site_label
_atom_site_type_symbol
_atom_site_fract_x
_atom_site_fract_y
_atom_site_fract_z
_atom_site_U_iso_or_equiv
_atom_site_adp_type
_atom_site_occupancy
_atom_site_site_symmetry_order
_atom_site_calc_flag
_atom_site_refinement_flags_posn
_atom_site_refinement_flags_adp
_atom_site_refinement_flags_occupancy
_atom_site_disorder_assembly
_atom_site_disorder_group
Fe1 Fe 0.70124(4) 0.51998(3) 0.77010(2) 0.01736(10) Uani 1 1 d . . . . .
Fe2 Fe 0.51330(4) 0.42847(3) 0.77409(2) 0.01722(10) Uani 1 1 d . . . . .
S1 S 0.89125(7) 0.43896(6) 0.85187(4) 0.02230(16) Uani 1 1 d . . . . .
S2 S 0.45759(8) 0.45628(7) 0.65135(4) 0.02760(17) Uani 1 1 d . . . . .
S3 S 0.78551(7) 0.57751(7) 0.64489(4) 0.02671(17) Uani 1 1 d . . . . .
S4 S 0.30215(7) 0.44842(6) 0.85144(4) 0.02428(16) Uani 1 1 d . . . . .
N1 N 0.6321(2) 0.62993(19) 0.83636(12) 0.0186(5) Uani 1 1 d . . . . .
N2 N 0.4938(2) 0.60638(19) 0.74180(12) 0.0187(5) Uani 1 1 d . . . . .
N3 N 0.7291(2) 0.36027(19) 0.74786(12) 0.0182(5) Uani 1 1 d . . . . .
N008 N 0.5651(2) 0.26760(19) 0.84499(12) 0.0188(5) Uani 1 1 d . . . . .
C1 C 0.8458(3) 0.5784(2) 0.87455(15) 0.0203(6) Uani 1 1 d . . . . .
C2 C 0.9370(3) 0.6028(3) 0.90142(17) 0.0278(7) Uani 1 1 d . . . . .
H2 H 1.022903 0.545407 0.907040 0.033 Uiso 1 1 calc R U . . .
C3 C 0.9042(3) 0.7098(3) 0.92007(18) 0.0317(7) Uani 1 1 d . . . . .
H3 H 0.966033 0.725910 0.939699 0.038 Uiso 1 1 calc R U . . .
C4 C 0.7795(3) 0.7935(3) 0.90972(18) 0.0300(7) Uani 1 1 d . . . . .
H4 H 0.756291 0.868085 0.921701 0.036 Uiso 1 1 calc R U . . .
C5 C 0.6882(3) 0.7704(2) 0.88227(16) 0.0248(6) Uani 1 1 d . . . . .
H5 H 0.603880 0.830229 0.874821 0.030 Uiso 1 1 calc R U . . .
C6 C 0.7168(3) 0.6605(2) 0.86506(14) 0.0186(6) Uani 1 1 d . . . . .
C7 C 0.4975(3) 0.6847(2) 0.84439(15) 0.0181(6) Uani 1 1 d . . . . .
C8 C 0.4276(3) 0.7399(2) 0.90028(16) 0.0224(6) Uani 1 1 d . . . . .
H8 H 0.473212 0.741557 0.937339 0.027 Uiso 1 1 calc R U . . .
C9 C 0.2931(3) 0.7922(2) 0.90259(17) 0.0259(6) Uani 1 1 d . . . . .
H9 H 0.248157 0.830475 0.940437 0.031 Uiso 1 1 calc R U . . .
C10 C 0.2241(3) 0.7888(2) 0.84989(17) 0.0269(7) Uani 1 1 d . . . . .
H10 H 0.132464 0.827098 0.850260 0.032 Uiso 1 1 calc R U . . .
C11 C 0.2911(3) 0.7287(2) 0.79679(16) 0.0242(6) Uani 1 1 d . . . . .
H11 H 0.244028 0.723692 0.761656 0.029 Uiso 1 1 calc R U . . .
C12 C 0.4256(3) 0.6756(2) 0.79371(15) 0.0188(6) Uani 1 1 d . . . . .
C13 C 0.4626(3) 0.6673(2) 0.66853(16) 0.0237(6) Uani 1 1 d . . . . .
C14 C 0.4454(3) 0.7904(3) 0.64160(18) 0.0360(8) Uani 1 1 d . . . . .
H14 H 0.455591 0.832280 0.673030 0.043 Uiso 1 1 calc R U . . .
C15 C 0.4139(4) 0.8507(3) 0.5702(2) 0.0496(10) Uani 1 1 d . . . . .
H15 H 0.400440 0.934059 0.553381 0.060 Uiso 1 1 calc R U . . .
C16 C 0.4016(4) 0.7916(4) 0.5229(2) 0.0564(11) Uani 1 1 d . . . . .
H16 H 0.379285 0.834282 0.473902 0.068 Uiso 1 1 calc R U . . .
C17 C 0.4218(4) 0.6697(3) 0.54703(19) 0.0443(9) Uani 1 1 d . . . . .
H17 H 0.417064 0.627736 0.514035 0.053 Uiso 1 1 calc R U . . .
C18 C 0.4490(3) 0.6091(3) 0.61966(16) 0.0273(7) Uani 1 1 d . . . . .
C19 C 0.2863(3) 0.4797(4) 0.6596(2) 0.0475(10) Uani 1 1 d . . . . .
H19A H 0.274701 0.402821 0.683046 0.071 Uiso 1 1 calc R U . . .
H19B H 0.251878 0.511948 0.610689 0.071 Uiso 1 1 calc R U . . .
H19C H 0.239851 0.537067 0.689367 0.071 Uiso 1 1 calc R U . . .
C20 C 0.8271(3) 0.3566(3) 0.93409(16) 0.0289(7) Uani 1 1 d . . . . .
H20A H 0.732437 0.394808 0.937692 0.043 Uiso 1 1 calc R U . . .
H20B H 0.863072 0.357373 0.977180 0.043 Uiso 1 1 calc R U . . .
H20C H 0.851134 0.273172 0.931810 0.043 Uiso 1 1 calc R U . . .
C21 C 0.7955(3) 0.4460(3) 0.62161(15) 0.0236(6) Uani 1 1 d . . . . .
C22 C 0.8327(3) 0.4371(3) 0.54960(16) 0.0316(7) Uani 1 1 d . . . . .
H22 H 0.846038 0.503168 0.513462 0.038 Uiso 1 1 calc R U . . .
C23 C 0.8503(3) 0.3337(3) 0.53042(17) 0.0365(8) Uani 1 1 d . . . . .
H23 H 0.876796 0.327609 0.481494 0.044 Uiso 1 1 calc R U . . .
C24 C 0.8290(3) 0.2381(3) 0.58352(17) 0.0346(8) Uani 1 1 d . . . . .
H24 H 0.841350 0.166262 0.570756 0.042 Uiso 1 1 calc R U . . .
C25 C 0.7900(3) 0.2467(3) 0.65437(16) 0.0261(6) Uani 1 1 d . . . . .
H25 H 0.775300 0.180573 0.689731 0.031 Uiso 1 1 calc R U . . .
C26 C 0.7716(3) 0.3511(2) 0.67556(15) 0.0209(6) Uani 1 1 d . . . . .
C27 C 0.7824(3) 0.2506(2) 0.80277(15) 0.0184(6) Uani 1 1 d . . . . .
C28 C 0.9162(3) 0.1908(2) 0.80674(16) 0.0221(6) Uani 1 1 d . . . . .
H28 H 0.972739 0.220897 0.770853 0.027 Uiso 1 1 calc R U . . .
C29 C 0.9678(3) 0.0885(2) 0.86216(17) 0.0253(6) Uani 1 1 d . . . . .
H29 H 1.058939 0.046808 0.863581 0.030 Uiso 1 1 calc R U . . .
C30 C 0.8848(3) 0.0473(2) 0.91565(17) 0.0262(7) Uani 1 1 d . . . . .
H30 H 0.919673 -0.021138 0.954911 0.031 Uiso 1 1 calc R U . . .
C31 C 0.7515(3) 0.1049(2) 0.91254(16) 0.0224(6) Uani 1 1 d . . . . .
H31 H 0.696236 0.076652 0.950302 0.027 Uiso 1 1 calc R U . . .
C32 C 0.6973(2) 0.2045(2) 0.85427(15) 0.0176(5) Uani 1 1 d . . . . .
C33 C 0.4732(3) 0.2141(2) 0.87031(15) 0.0188(6) Uani 1 1 d . . . . .
C34 C 0.4967(3) 0.0906(2) 0.88771(17) 0.0275(7) Uani 1 1 d . . . . .
H34 H 0.583397 0.035571 0.885208 0.033 Uiso 1 1 calc R U . . .
C35 C 0.3968(3) 0.0464(3) 0.90851(18) 0.0297(7) Uani 1 1 d . . . . .
H35 H 0.416646 -0.038106 0.920848 0.036 Uiso 1 1 calc R U . . .
C36 C 0.2692(3) 0.1227(3) 0.91163(17) 0.0287(7) Uani 1 1 d . . . . .
H36 H 0.201420 0.091556 0.925833 0.034 Uiso 1 1 calc R U . . .
C37 C 0.2418(3) 0.2457(3) 0.89367(16) 0.0262(6) Uani 1 1 d . . . . .
H37 H 0.154354 0.299708 0.894792 0.031 Uiso 1 1 calc R U . . .
C38 C 0.3414(3) 0.2902(2) 0.87406(15) 0.0206(6) Uani 1 1 d . . . . .
C39 C 0.9559(3) 0.5449(4) 0.6516(2) 0.0441(9) Uani 1 1 d . . . . .
H39A H 0.965518 0.608253 0.668061 0.066 Uiso 1 1 calc R U . . .
H39B H 1.001348 0.541699 0.603447 0.066 Uiso 1 1 calc R U . . .
H39C H 0.993015 0.467013 0.686888 0.066 Uiso 1 1 calc R U . . .
C40 C 0.3456(4) 0.4622(3) 0.93455(17) 0.0365(8) Uani 1 1 d . . . . .
H40A H 0.437177 0.413043 0.942510 0.055 Uiso 1 1 calc R U . . .
H40B H 0.291893 0.434305 0.976262 0.055 Uiso 1 1 calc R U . . .
H40C H 0.331127 0.546762 0.929868 0.055 Uiso 1 1 calc R U . . .
C61 C 0.3190(4) 0.2241(4) 0.5880(2) 0.0999(19) Uani 1 1 d DG . . . .
H61 H 0.341990 0.275971 0.545149 0.120 Uiso 1 1 calc R U . . .
C62 C 0.3991(4) 0.1688(4) 0.6449(3) 0.0897(17) Uani 1 1 d DG . . . .
H62 H 0.477798 0.182161 0.641661 0.108 Uiso 1 1 calc R U . . .
C63 C 0.3660(6) 0.0943(4) 0.7065(2) 0.117(3) Uani 1 1 d DG . . . .
H63 H 0.421715 0.055834 0.746125 0.141 Uiso 1 1 calc R U . . .
C64 C 0.2528(6) 0.0752(4) 0.7112(3) 0.122(3) Uani 1 1 d DG . . . .
H64 H 0.229793 0.023353 0.754072 0.146 Uiso 1 1 calc R U . . .
C65 C 0.1728(4) 0.1305(5) 0.6543(4) 0.129(3) Uani 1 1 d DG . . . .
H65 H 0.094019 0.117110 0.657549 0.155 Uiso 1 1 calc R U . . .
C66 C 0.2058(4) 0.2049(4) 0.5927(3) 0.0937(19) Uani 1 1 d DG . . . .
H66 H 0.150051 0.243400 0.553074 0.112 Uiso 1 1 calc R U . . .
C51 C 0.7777(5) 0.8749(4) 0.6827(3) 0.130(3) Uani 1 1 d DG . . . .
H51 H 0.703458 0.870314 0.713696 0.156 Uiso 1 1 calc R U . . .
C52 C 0.7786(4) 0.8857(3) 0.6091(3) 0.0928(18) Uani 1 1 d DG . . . .
H52 H 0.705025 0.888631 0.589102 0.111 Uiso 1 1 calc R U . . .
C53 C 0.8861(5) 0.8923(3) 0.56427(18) 0.0760(15) Uani 1 1 d DG . . . .
H53 H 0.886757 0.899875 0.513329 0.091 Uiso 1 1 calc R U . . .
C54 C 0.9926(4) 0.8881(3) 0.5932(2) 0.0775(15) Uani 1 1 d DG . . . .
H54 H 1.066893 0.892633 0.562205 0.093 Uiso 1 1 calc R U . . .
C55 C 0.9916(4) 0.8772(4) 0.6669(3) 0.102(2) Uani 1 1 d DG . . . .
H55 H 1.065242 0.874324 0.686832 0.123 Uiso 1 1 calc R U . . .
C56 C 0.8842(6) 0.8706(4) 0.71162(18) 0.149(4) Uani 1 1 d DG . . . .
H56 H 0.883554 0.863135 0.762559 0.178 Uiso 1 1 calc R U . . .

loop_
_atom_site_aniso_label
_atom_site_aniso_U_11
_atom_site_aniso_U_22
_atom_site_aniso_U_33
_atom_site_aniso_U_23
_atom_site_aniso_U_13
_atom_site_aniso_U_12
Fe1 0.0161(2) 0.01578(19) 0.0203(2) -0.00707(15) -0.00056(15) -0.00423(15)
Fe2 0.0158(2) 0.01344(19) 0.0206(2) -0.00345(15) -0.00264(15) -0.00344(15)
S1 0.0160(3) 0.0202(3) 0.0301(4) -0.0117(3) -0.0032(3) -0.0012(3)
S2 0.0306(4) 0.0290(4) 0.0270(4) -0.0087(3) -0.0078(3) -0.0112(3)
S3 0.0299(4) 0.0271(4) 0.0250(4) -0.0061(3) 0.0039(3) -0.0148(3)
S4 0.0179(4) 0.0147(3) 0.0327(4) -0.0028(3) 0.0010(3) -0.0015(3)
N1 0.0134(11) 0.0166(11) 0.0268(12) -0.0080(9) -0.0046(9) -0.0032(9)
N2 0.0190(12) 0.0151(11) 0.0189(11) -0.0023(9) -0.0058(9) -0.0027(9)
N3 0.0167(12) 0.0174(11) 0.0207(12) -0.0072(9) 0.0005(9) -0.0053(9)
N008 0.0132(11) 0.0140(11) 0.0270(12) -0.0044(9) -0.0015(9) -0.0033(9)
C1 0.0185(14) 0.0193(13) 0.0238(14) -0.0075(11) -0.0010(11) -0.0061(11)
C2 0.0165(15) 0.0279(16) 0.0389(18) -0.0101(13) -0.0064(13) -0.0049(12)
C3 0.0248(17) 0.0311(17) 0.0457(19) -0.0129(14) -0.0113(14) -0.0110(13)
C4 0.0322(18) 0.0184(14) 0.0454(19) -0.0118(13) -0.0110(14) -0.0094(13)
C5 0.0217(15) 0.0184(14) 0.0346(17) -0.0091(12) -0.0066(12) -0.0039(12)
C6 0.0178(14) 0.0167(13) 0.0211(14) -0.0034(11) -0.0032(11) -0.0063(11)
C7 0.0181(14) 0.0085(12) 0.0265(15) -0.0029(10) -0.0040(11) -0.0036(10)
C8 0.0228(15) 0.0140(13) 0.0309(16) -0.0073(11) -0.0046(12) -0.0049(11)
C9 0.0234(16) 0.0156(13) 0.0368(17) -0.0104(12) 0.0053(13) -0.0051(12)
C10 0.0156(14) 0.0165(14) 0.0435(18) -0.0065(13) -0.0030(13) -0.0007(11)
C11 0.0194(15) 0.0149(13) 0.0359(17) -0.0030(12) -0.0085(12) -0.0037(11)
C12 0.0171(14) 0.0104(12) 0.0253(14) -0.0022(11) -0.0030(11) -0.0023(10)
C13 0.0196(15) 0.0216(14) 0.0264(15) 0.0005(12) -0.0079(12) -0.0059(12)
C14 0.045(2) 0.0260(16) 0.0364(19) 0.0011(14) -0.0127(15) -0.0152(15)
C15 0.066(3) 0.034(2) 0.042(2) 0.0110(16) -0.0165(19) -0.0210(19)
C16 0.082(3) 0.051(2) 0.030(2) 0.0103(17) -0.020(2) -0.027(2)
C17 0.057(2) 0.049(2) 0.0298(18) -0.0037(16) -0.0134(17) -0.0221(19)
C18 0.0294(17) 0.0308(16) 0.0223(15) -0.0032(12) -0.0050(12) -0.0128(13)
C19 0.039(2) 0.057(2) 0.052(2) 0.0014(18) -0.0216(18) -0.0265(18)
C20 0.0426(19) 0.0208(15) 0.0244(15) -0.0070(12) -0.0069(13) -0.0097(13)
C21 0.0223(15) 0.0265(15) 0.0223(15) -0.0075(12) 0.0002(12) -0.0087(12)
C22 0.0310(18) 0.0354(18) 0.0225(16) -0.0069(13) 0.0011(13) -0.0070(14)
C23 0.039(2) 0.043(2) 0.0238(16) -0.0166(15) -0.0011(14) -0.0051(15)
C24 0.0361(19) 0.0367(18) 0.0336(18) -0.0210(15) -0.0065(14) -0.0053(15)
C25 0.0252(16) 0.0262(15) 0.0277(16) -0.0108(12) -0.0030(12) -0.0067(12)
C26 0.0152(14) 0.0248(14) 0.0236(14) -0.0105(12) -0.0021(11) -0.0048(11)
C27 0.0175(14) 0.0155(13) 0.0238(14) -0.0092(11) -0.0035(11) -0.0036(11)
C28 0.0176(14) 0.0209(14) 0.0303(16) -0.0125(12) 0.0025(12) -0.0067(11)
C29 0.0161(14) 0.0189(14) 0.0406(18) -0.0121(13) -0.0068(12) -0.0007(11)
C30 0.0284(17) 0.0143(13) 0.0347(17) -0.0036(12) -0.0116(13) -0.0045(12)
C31 0.0222(15) 0.0150(13) 0.0299(16) -0.0030(11) -0.0037(12) -0.0076(11)
C32 0.0130(13) 0.0122(12) 0.0275(15) -0.0080(11) -0.0020(11) -0.0020(10)
C33 0.0166(14) 0.0168(13) 0.0232(14) -0.0058(11) -0.0035(11) -0.0048(11)
C34 0.0177(15) 0.0167(14) 0.0455(19) -0.0092(13) 0.0004(13) -0.0034(11)
C35 0.0271(17) 0.0189(14) 0.0454(19) -0.0101(13) 0.0012(14) -0.0106(13)
C36 0.0238(16) 0.0312(16) 0.0384(18) -0.0084(14) -0.0010(13) -0.0182(13)
C37 0.0168(15) 0.0236(15) 0.0347(17) -0.0056(13) -0.0031(12) -0.0042(12)
C38 0.0179(14) 0.0172(13) 0.0243(14) -0.0027(11) -0.0026(11) -0.0051(11)
C39 0.0320(19) 0.064(2) 0.049(2) -0.0231(19) 0.0141(16) -0.0316(18)
C40 0.058(2) 0.0218(15) 0.0283(17) -0.0101(13) 0.0077(15) -0.0145(15)
C61 0.086(4) 0.077(4) 0.122(5) -0.011(4) -0.004(4) -0.025(3)
C62 0.073(4) 0.096(4) 0.099(4) -0.039(4) -0.020(3) -0.013(3)
C63 0.145(7) 0.104(5) 0.087(5) -0.055(4) 0.028(4) -0.021(5)
C64 0.132(7) 0.090(5) 0.122(6) -0.035(4) 0.075(5) -0.045(5)
C65 0.091(5) 0.138(7) 0.192(9) -0.107(7) 0.067(6) -0.059(5)
C66 0.063(4) 0.107(5) 0.111(5) -0.053(4) -0.012(3) -0.010(3)
C51 0.129(7) 0.140(7) 0.083(5) 0.019(4) 0.018(4) -0.055(5)
C52 0.098(5) 0.056(3) 0.108(5) 0.010(3) -0.019(4) -0.030(3)
C53 0.106(4) 0.053(3) 0.071(3) -0.021(2) -0.002(3) -0.029(3)
C54 0.086(4) 0.043(3) 0.084(4) -0.014(2) 0.017(3) -0.013(2)
C55 0.109(5) 0.076(4) 0.099(5) 0.009(3) -0.049(4) -0.015(3)
C56 0.166(8) 0.194(9) 0.046(4) 0.023(4) -0.015(5) -0.059(7)

loop_
_atom_type_symbol
_atom_type_description
_atom_type_scat_dispersion_real
_atom_type_scat_dispersion_imag
_atom_type_scat_source
C C 0.0033 0.0016 'International Tables Vol C Tables 4.2.6.8 and 6.1.1.4'
H H 0.0000 0.0000 'International Tables Vol C Tables 4.2.6.8 and 6.1.1.4'
Fe Fe 0.3463 0.8444 'International Tables Vol C Tables 4.2.6.8 and 6.1.1.4'
N N 0.0061 0.0033 'International Tables Vol C Tables 4.2.6.8 and 6.1.1.4'
S S 0.1246 0.1234 'International Tables Vol C Tables 4.2.6.8 and 6.1.1.4'

loop_
_geom_angle_atom_site_label_1
_geom_angle_atom_site_label_2
_geom_angle_atom_site_label_3
_geom_angle
_geom_angle_site_symmetry_1
_geom_angle_site_symmetry_3
_geom_angle_publ_flag
S1 Fe1 Fe2 129.13(2) . . ?
S3 Fe1 Fe2 110.47(2) . . ?
S3 Fe1 S1 106.71(3) . . ?
N1 Fe1 Fe2 105.52(7) . . ?
N1 Fe1 S1 79.87(6) . . ?
N1 Fe1 S3 123.89(7) . . ?
N1 Fe1 N2 79.75(8) . . ?
N1 Fe1 N3 150.06(9) . . ?
N2 Fe1 Fe2 47.28(6) . . ?
N2 Fe1 S1 156.39(6) . . ?
N2 Fe1 S3 94.52(6) . . ?
N3 Fe1 Fe2 53.75(6) . . ?
N3 Fe1 S1 96.96(6) . . ?
N3 Fe1 S3 85.71(7) . . ?
N3 Fe1 N2 94.77(8) . . ?
S2 Fe2 Fe1 110.73(3) . . ?
S2 Fe2 S4 104.51(3) . . ?
S4 Fe2 Fe1 131.65(2) . . ?
N2 Fe2 Fe1 53.17(6) . . ?
N2 Fe2 S2 86.22(6) . . ?
N2 Fe2 S4 98.84(7) . . ?
N2 Fe2 N3 94.23(8) . . ?
N3 Fe2 Fe1 47.27(6) . . ?
N3 Fe2 S2 94.66(6) . . ?
N3 Fe2 S4 157.39(6) . . ?
N008 Fe2 Fe1 106.93(7) . . ?
N008 Fe2 S2 121.46(7) . . ?
N008 Fe2 S4 80.05(7) . . ?
N008 Fe2 N2 151.89(9) . . ?
N008 Fe2 N3 79.74(9) . . ?
C1 S1 Fe1 92.28(9) . . ?
C1 S1 C20 99.36(13) . . ?
C20 S1 Fe1 100.13(11) . . ?
C18 S2 Fe2 95.02(10) . . ?
C18 S2 C19 100.04(16) . . ?
C19 S2 Fe2 105.12(13) . . ?
C21 S3 Fe1 95.03(10) . . ?
C21 S3 C39 100.06(16) . . ?
C39 S3 Fe1 105.44(12) . . ?
C38 S4 Fe2 90.99(9) . . ?
C38 S4 C40 99.64(14) . . ?
C40 S4 Fe2 100.23(12) . . ?
C6 N1 Fe1 119.67(17) . . ?
C6 N1 C7 122.7(2) . . ?
C7 N1 Fe1 117.17(17) . . ?
Fe2 N2 Fe1 79.55(7) . . ?
C12 N2 Fe1 106.93(16) . . ?
C12 N2 Fe2 115.55(17) . . ?
C13 N2 Fe1 119.65(18) . . ?
C13 N2 Fe2 116.41(18) . . ?
C13 N2 C12 114.2(2) . . ?
Fe1 N3 Fe2 78.98(7) . . ?
C26 N3 Fe1 116.84(17) . . ?
C26 N3 Fe2 117.20(16) . . ?
C26 N3 C27 114.0(2) . . ?
C27 N3 Fe1 118.31(16) . . ?
C27 N3 Fe2 106.29(16) . . ?
C32 N008 Fe2 117.31(17) . . ?
C33 N008 Fe2 118.41(17) . . ?
C33 N008 C32 122.8(2) . . ?
C2 C1 S1 119.2(2) . . ?
C2 C1 C6 122.1(3) . . ?
C6 C1 S1 118.7(2) . . ?
C1 C2 H2 119.8 . . ?
C3 C2 C1 120.4(3) . . ?
C3 C2 H2 119.8 . . ?
C2 C3 H3 120.6 . . ?
C2 C3 C4 118.8(3) . . ?
C4 C3 H3 120.6 . . ?
C3 C4 H4 119.4 . . ?
C5 C4 C3 121.1(3) . . ?
C5 C4 H4 119.4 . . ?
C4 C5 H5 119.2 . . ?
C4 C5 C6 121.7(3) . . ?
C6 C5 H5 119.2 . . ?
N1 C6 C1 118.4(2) . . ?
N1 C6 C5 125.7(2) . . ?
C5 C6 C1 115.8(2) . . ?
N1 C7 C8 126.4(2) . . ?
N1 C7 C12 116.0(2) . . ?
C8 C7 C12 117.5(2) . . ?
C7 C8 H8 119.3 . . ?
C9 C8 C7 121.4(3) . . ?
C9 C8 H8 119.3 . . ?
C8 C9 H9 119.8 . . ?
C10 C9 C8 120.3(3) . . ?
C10 C9 H9 119.8 . . ?
C9 C10 H10 120.5 . . ?
C11 C10 C9 118.9(3) . . ?
C11 C10 H10 120.5 . . ?
C10 C11 H11 119.3 . . ?
C10 C11 C12 121.5(3) . . ?
C12 C11 H11 119.3 . . ?
C7 C12 N2 118.6(2) . . ?
C11 C12 N2 121.2(2) . . ?
C11 C12 C7 120.1(3) . . ?
N2 C13 C14 120.5(3) . . ?
C18 C13 N2 122.0(3) . . ?
C18 C13 C14 117.5(3) . . ?
C13 C14 H14 119.6 . . ?
C15 C14 C13 120.7(3) . . ?
C15 C14 H14 119.6 . . ?
C14 C15 H15 119.5 . . ?
C16 C15 C14 120.9(3) . . ?
C16 C15 H15 119.5 . . ?
C15 C16 H16 120.1 . . ?
C15 C16 C17 119.8(3) . . ?
C17 C16 H16 120.1 . . ?
C16 C17 H17 120.1 . . ?
C16 C17 C18 119.7(3) . . ?
C18 C17 H17 120.1 . . ?
C13 C18 S2 120.1(2) . . ?
C17 C18 S2 118.6(2) . . ?
C17 C18 C13 121.3(3) . . ?
S2 C19 H19A 109.5 . . ?
S2 C19 H19B 109.5 . . ?
S2 C19 H19C 109.5 . . ?
H19A C19 H19B 109.5 . . ?
H19A C19 H19C 109.5 . . ?
H19B C19 H19C 109.5 . . ?
S1 C20 H20A 109.5 . . ?
S1 C20 H20B 109.5 . . ?
S1 C20 H20C 109.5 . . ?
H20A C20 H20B 109.5 . . ?
H20A C20 H20C 109.5 . . ?
H20B C20 H20C 109.5 . . ?
C22 C21 S3 118.8(2) . . ?
C22 C21 C26 120.8(3) . . ?
C26 C21 S3 120.4(2) . . ?
C21 C22 H22 119.7 . . ?
C23 C22 C21 120.7(3) . . ?
C23 C22 H22 119.7 . . ?
C22 C23 H23 120.4 . . ?
C22 C23 C24 119.2(3) . . ?
C24 C23 H23 120.4 . . ?
C23 C24 H24 119.7 . . ?
C25 C24 C23 120.6(3) . . ?
C25 C24 H24 119.7 . . ?
C24 C25 H25 119.3 . . ?
C24 C25 C26 121.4(3) . . ?
C26 C25 H25 119.3 . . ?
C21 C26 N3 121.6(2) . . ?
C21 C26 C25 117.3(3) . . ?
C25 C26 N3 121.2(3) . . ?
C28 C27 N3 121.0(2) . . ?
C28 C27 C32 120.1(2) . . ?
C32 C27 N3 118.9(2) . . ?
C27 C28 H28 119.5 . . ?
C29 C28 C27 120.9(3) . . ?
C29 C28 H28 119.5 . . ?
C28 C29 H29 120.4 . . ?
C28 C29 C30 119.2(3) . . ?
C30 C29 H29 120.4 . . ?
C29 C30 H30 119.6 . . ?
C31 C30 C29 120.8(3) . . ?
C31 C30 H30 119.6 . . ?
C30 C31 H31 119.6 . . ?
C30 C31 C32 120.8(3) . . ?
C32 C31 H31 119.6 . . ?
N008 C32 C27 116.4(2) . . ?
N008 C32 C31 125.5(3) . . ?
C31 C32 C27 117.9(2) . . ?
N008 C33 C34 126.1(2) . . ?
N008 C33 C38 118.0(2) . . ?
C34 C33 C38 115.7(2) . . ?
C33 C34 H34 119.1 . . ?
C35 C34 C33 121.7(3) . . ?
C35 C34 H34 119.1 . . ?
C34 C35 H35 119.3 . . ?
C36 C35 C34 121.3(3) . . ?
C36 C35 H35 119.3 . . ?
C35 C36 H36 120.7 . . ?
C35 C36 C37 118.7(3) . . ?
C37 C36 H36 120.7 . . ?
C36 C37 H37 119.9 . . ?
C36 C37 C38 120.3(3) . . ?
C38 C37 H37 119.9 . . ?
C33 C38 S4 118.8(2) . . ?
C37 C38 S4 118.9(2) . . ?
C37 C38 C33 122.3(2) . . ?
S3 C39 H39A 109.5 . . ?
S3 C39 H39B 109.5 . . ?
S3 C39 H39C 109.5 . . ?
H39A C39 H39B 109.5 . . ?
H39A C39 H39C 109.5 . . ?
H39B C39 H39C 109.5 . . ?
S4 C40 H40A 109.5 . . ?
S4 C40 H40B 109.5 . . ?
S4 C40 H40C 109.5 . . ?
H40A C40 H40B 109.5 . . ?
H40A C40 H40C 109.5 . . ?
H40B C40 H40C 109.5 . . ?
C62 C61 H61 120.0 . . ?
C62 C61 C66 120.0 . . ?
C66 C61 H61 120.0 . . ?
C61 C62 H62 120.0 . . ?
C61 C62 C63 120.0 . . ?
C63 C62 H62 120.0 . . ?
C62 C63 H63 120.0 . . ?
C62 C63 C64 120.0 . . ?
C64 C63 H63 120.0 . . ?
C63 C64 H64 120.0 . . ?
C65 C64 C63 120.0 . . ?
C65 C64 H64 120.0 . . ?
C64 C65 H65 120.0 . . ?
C66 C65 C64 120.0 . . ?
C66 C65 H65 120.0 . . ?
C61 C66 H66 120.0 . . ?
C65 C66 C61 120.0 . . ?
C65 C66 H66 120.0 . . ?
C52 C51 H51 120.0 . . ?
C52 C51 C56 120.0 . . ?
C56 C51 H51 120.0 . . ?
C51 C52 H52 120.0 . . ?
C51 C52 C53 120.0 . . ?
C53 C52 H52 120.0 . . ?
C52 C53 H53 120.0 . . ?
C54 C53 C52 120.0 . . ?
C54 C53 H53 120.0 . . ?
C53 C54 H54 120.0 . . ?
C53 C54 C55 120.0 . . ?
C55 C54 H54 120.0 . . ?
C54 C55 H55 120.0 . . ?
C56 C55 C54 120.0 . . ?
C56 C55 H55 120.0 . . ?
C51 C56 H56 120.0 . . ?
C55 C56 C51 120.0 . . ?
C55 C56 H56 120.0 . . ?

loop_
_geom_bond_atom_site_label_1
_geom_bond_atom_site_label_2
_geom_bond_distance
_geom_bond_site_symmetry_2
_geom_bond_publ_flag
Fe1 Fe2 2.7435(6) . ?
Fe1 S1 2.5495(8) . ?
Fe1 S3 2.4306(8) . ?
Fe1 N1 1.990(2) . ?
Fe1 N2 2.233(2) . ?
Fe1 N3 2.053(2) . ?
Fe2 S2 2.4207(8) . ?
Fe2 S4 2.5424(8) . ?
Fe2 N2 2.050(2) . ?
Fe2 N3 2.254(2) . ?
Fe2 N008 1.984(2) . ?
S1 C1 1.775(3) . ?
S1 C20 1.814(3) . ?
S2 C18 1.787(3) . ?
S2 C19 1.815(4) . ?
S3 C21 1.781(3) . ?
S3 C39 1.811(3) . ?
S4 C38 1.774(3) . ?
S4 C40 1.811(3) . ?
N1 C6 1.390(3) . ?
N1 C7 1.397(3) . ?
N2 C12 1.435(3) . ?
N2 C13 1.410(3) . ?
N3 C26 1.410(3) . ?
N3 C27 1.431(3) . ?
N008 C32 1.394(3) . ?
N008 C33 1.387(3) . ?
C1 C2 1.384(4) . ?
C1 C6 1.413(4) . ?
C2 H2 0.9500 . ?
C2 C3 1.377(4) . ?
C3 H3 0.9500 . ?
C3 C4 1.384(4) . ?
C4 H4 0.9500 . ?
C4 C5 1.381(4) . ?
C5 H5 0.9500 . ?
C5 C6 1.405(4) . ?
C7 C8 1.403(4) . ?
C7 C12 1.413(4) . ?
C8 H8 0.9500 . ?
C8 C9 1.390(4) . ?
C9 H9 0.9500 . ?
C9 C10 1.388(4) . ?
C10 H10 0.9500 . ?
C10 C11 1.384(4) . ?
C11 H11 0.9500 . ?
C11 C12 1.391(4) . ?
C13 C14 1.411(4) . ?
C13 C18 1.401(4) . ?
C14 H14 0.9500 . ?
C14 C15 1.378(5) . ?
C15 H15 0.9500 . ?
C15 C16 1.376(6) . ?
C16 H16 0.9500 . ?
C16 C17 1.388(5) . ?
C17 H17 0.9500 . ?
C17 C18 1.390(4) . ?
C19 H19A 0.9800 . ?
C19 H19B 0.9800 . ?
C19 H19C 0.9800 . ?
C20 H20A 0.9800 . ?
C20 H20B 0.9800 . ?
C20 H20C 0.9800 . ?
C21 C22 1.396(4) . ?
C21 C26 1.403(4) . ?
C22 H22 0.9500 . ?
C22 C23 1.376(5) . ?
C23 H23 0.9500 . ?
C23 C24 1.390(5) . ?
C24 H24 0.9500 . ?
C24 C25 1.376(4) . ?
C25 H25 0.9500 . ?
C25 C26 1.406(4) . ?
C27 C28 1.395(4) . ?
C27 C32 1.412(4) . ?
C28 H28 0.9500 . ?
C28 C29 1.383(4) . ?
C29 H29 0.9500 . ?
C29 C30 1.387(4) . ?
C30 H30 0.9500 . ?
C30 C31 1.386(4) . ?
C31 H31 0.9500 . ?
C31 C32 1.403(4) . ?
C33 C34 1.399(4) . ?
C33 C38 1.416(4) . ?
C34 H34 0.9500 . ?
C34 C35 1.387(4) . ?
C35 H35 0.9500 . ?
C35 C36 1.379(4) . ?
C36 H36 0.9500 . ?
C36 C37 1.384(4) . ?
C37 H37 0.9500 . ?
C37 C38 1.386(4) . ?
C39 H39A 0.9800 . ?
C39 H39B 0.9800 . ?
C39 H39C 0.9800 . ?
C40 H40A 0.9800 . ?
C40 H40B 0.9800 . ?
C40 H40C 0.9800 . ?
C61 H61 0.9500 . ?
C61 C62 1.3650(17) . ?
C61 C66 1.3660(17) . ?
C62 H62 0.9500 . ?
C62 C63 1.3653(17) . ?
C63 H63 0.9500 . ?
C63 C64 1.3654(17) . ?
C64 H64 0.9500 . ?
C64 C65 1.3651(17) . ?
C65 H65 0.9500 . ?
C65 C66 1.3650(17) . ?
C66 H66 0.9500 . ?
C51 H51 0.9500 . ?
C51 C52 1.3740(16) . ?
C51 C56 1.3741(16) . ?
C52 H52 0.9500 . ?
C52 C53 1.3746(16) . ?
C53 H53 0.9500 . ?
C53 C54 1.3741(16) . ?
C54 H54 0.9500 . ?
C54 C55 1.3744(16) . ?
C55 H55 0.9500 . ?
C55 C56 1.3738(16) . ?
C56 H56 0.9500 . ?

loop_
_geom_torsion_atom_site_label_1
_geom_torsion_atom_site_label_2
_geom_torsion_atom_site_label_3
_geom_torsion_atom_site_label_4
_geom_torsion
_geom_torsion_site_symmetry_1
_geom_torsion_site_symmetry_2
_geom_torsion_site_symmetry_3
_geom_torsion_site_symmetry_4
_geom_torsion_publ_flag
Fe1 S1 C1 C2 -160.1(2) . . . . ?
Fe1 S1 C1 C6 20.4(2) . . . . ?
Fe1 S3 C21 C22 175.6(2) . . . . ?
Fe1 S3 C21 C26 -7.0(2) . . . . ?
Fe1 N1 C6 C1 -27.5(3) . . . . ?
Fe1 N1 C6 C5 148.7(2) . . . . ?
Fe1 N1 C7 C8 163.1(2) . . . . ?
Fe1 N1 C7 C12 -12.3(3) . . . . ?
Fe1 N2 C12 C7 5.3(3) . . . . ?
Fe1 N2 C12 C11 -171.9(2) . . . . ?
Fe1 N2 C13 C14 -88.1(3) . . . . ?
Fe1 N2 C13 C18 91.2(3) . . . . ?
Fe1 N3 C26 C21 0.9(3) . . . . ?
Fe1 N3 C26 C25 -178.3(2) . . . . ?
Fe1 N3 C27 C28 -87.6(3) . . . . ?
Fe1 N3 C27 C32 91.1(3) . . . . ?
Fe2 S2 C18 C13 -5.2(3) . . . . ?
Fe2 S2 C18 C17 178.2(3) . . . . ?
Fe2 S4 C38 C33 23.6(2) . . . . ?
Fe2 S4 C38 C37 -155.3(2) . . . . ?
Fe2 N2 C12 C7 91.6(3) . . . . ?
Fe2 N2 C12 C11 -85.6(3) . . . . ?
Fe2 N2 C13 C14 179.1(2) . . . . ?
Fe2 N2 C13 C18 -1.7(4) . . . . ?
Fe2 N3 C26 C21 92.0(3) . . . . ?
Fe2 N3 C26 C25 -87.2(3) . . . . ?
Fe2 N3 C27 C28 -173.7(2) . . . . ?
Fe2 N3 C27 C32 5.0(3) . . . . ?
Fe2 N008 C32 C27 -11.5(3) . . . . ?
Fe2 N008 C32 C31 164.2(2) . . . . ?
Fe2 N008 C33 C34 145.8(2) . . . . ?
Fe2 N008 C33 C38 -29.1(3) . . . . ?
S1 C1 C2 C3 -179.4(2) . . . . ?
S1 C1 C6 N1 -1.8(4) . . . . ?
S1 C1 C6 C5 -178.4(2) . . . . ?
S3 C21 C22 C23 175.5(2) . . . . ?
S3 C21 C26 N3 5.2(4) . . . . ?
S3 C21 C26 C25 -175.7(2) . . . . ?
N1 C7 C8 C9 179.7(3) . . . . ?
N1 C7 C12 N2 3.7(3) . . . . ?
N1 C7 C12 C11 -179.1(2) . . . . ?
N2 C13 C14 C15 -179.5(3) . . . . ?
N2 C13 C18 S2 5.3(4) . . . . ?
N2 C13 C18 C17 -178.1(3) . . . . ?
N3 C27 C28 C29 176.5(2) . . . . ?
N3 C27 C32 N008 3.2(3) . . . . ?
N3 C27 C32 C31 -172.8(2) . . . . ?
N008 C33 C34 C35 -176.1(3) . . . . ?
N008 C33 C38 S4 -3.6(3) . . . . ?
N008 C33 C38 C37 175.4(3) . . . . ?
C1 C2 C3 C4 -1.6(5) . . . . ?
C2 C1 C6 N1 178.7(3) . . . . ?
C2 C1 C6 C5 2.1(4) . . . . ?
C2 C3 C4 C5 1.0(5) . . . . ?
C3 C4 C5 C6 1.3(5) . . . . ?
C4 C5 C6 N1 -179.1(3) . . . . ?
C4 C5 C6 C1 -2.7(4) . . . . ?
C6 N1 C7 C8 -24.9(4) . . . . ?
C6 N1 C7 C12 159.6(2) . . . . ?
C6 C1 C2 C3 0.0(5) . . . . ?
C7 N1 C6 C1 160.7(2) . . . . ?
C7 N1 C6 C5 -23.0(4) . . . . ?
C7 C8 C9 C10 1.3(4) . . . . ?
C8 C7 C12 N2 -172.2(2) . . . . ?
C8 C7 C12 C11 5.0(4) . . . . ?
C8 C9 C10 C11 2.4(4) . . . . ?
C9 C10 C11 C12 -2.2(4) . . . . ?
C10 C11 C12 N2 175.6(3) . . . . ?
C10 C11 C12 C7 -1.5(4) . . . . ?
C12 N2 C13 C14 40.4(4) . . . . ?
C12 N2 C13 C18 -140.3(3) . . . . ?
C12 C7 C8 C9 -4.9(4) . . . . ?
C13 N2 C12 C7 -129.4(3) . . . . ?
C13 N2 C12 C11 53.4(3) . . . . ?
C13 C14 C15 C16 -1.6(6) . . . . ?
C14 C13 C18 S2 -175.4(2) . . . . ?
C14 C13 C18 C17 1.1(5) . . . . ?
C14 C15 C16 C17 -0.4(7) . . . . ?
C15 C16 C17 C18 2.7(6) . . . . ?
C16 C17 C18 S2 173.5(3) . . . . ?
C16 C17 C18 C13 -3.1(6) . . . . ?
C18 C13 C14 C15 1.2(5) . . . . ?
C19 S2 C18 C13 101.1(3) . . . . ?
C19 S2 C18 C17 -75.5(3) . . . . ?
C20 S1 C1 C2 99.2(3) . . . . ?
C20 S1 C1 C6 -80.3(2) . . . . ?
C21 C22 C23 C24 0.8(5) . . . . ?
C22 C21 C26 N3 -177.5(3) . . . . ?
C22 C21 C26 C25 1.7(4) . . . . ?
C22 C23 C24 C25 0.3(5) . . . . ?
C23 C24 C25 C26 -0.5(5) . . . . ?
C24 C25 C26 N3 178.7(3) . . . . ?
C24 C25 C26 C21 -0.5(4) . . . . ?
C26 N3 C27 C28 55.7(3) . . . . ?
C26 N3 C27 C32 -125.6(3) . . . . ?
C26 C21 C22 C23 -1.9(5) . . . . ?
C27 N3 C26 C21 -143.0(3) . . . . ?
C27 N3 C26 C25 37.9(3) . . . . ?
C27 C28 C29 C30 -2.0(4) . . . . ?
C28 C27 C32 N008 -178.0(2) . . . . ?
C28 C27 C32 C31 5.9(4) . . . . ?
C28 C29 C30 C31 2.4(4) . . . . ?
C29 C30 C31 C32 1.5(4) . . . . ?
C30 C31 C32 N008 178.7(3) . . . . ?
C30 C31 C32 C27 -5.6(4) . . . . ?
C32 N008 C33 C34 -20.1(4) . . . . ?
C32 N008 C33 C38 165.0(2) . . . . ?
C32 C27 C28 C29 -2.2(4) . . . . ?
C33 N008 C32 C27 154.6(2) . . . . ?
C33 N008 C32 C31 -29.7(4) . . . . ?
C33 C34 C35 C36 1.2(5) . . . . ?
C34 C33 C38 S4 -179.0(2) . . . . ?
C34 C33 C38 C37 0.0(4) . . . . ?
C34 C35 C36 C37 -0.2(5) . . . . ?
C35 C36 C37 C38 -1.0(5) . . . . ?
C36 C37 C38 S4 -180.0(2) . . . . ?
C36 C37 C38 C33 1.0(4) . . . . ?
C38 C33 C34 C35 -1.1(4) . . . . ?
C39 S3 C21 C22 -77.7(3) . . . . ?
C39 S3 C21 C26 99.7(3) . . . . ?
C40 S4 C38 C33 -76.9(2) . . . . ?
C40 S4 C38 C37 104.1(3) . . . . ?
C61 C62 C63 C64 0.0 . . . . ?
C62 C61 C66 C65 0.0 . . . . ?
C62 C63 C64 C65 0.0 . . . . ?
C63 C64 C65 C66 0.0 . . . . ?
C64 C65 C66 C61 0.0 . . . . ?
C66 C61 C62 C63 0.0 . . . . ?
C51 C52 C53 C54 0.0 . . . . ?
C52 C51 C56 C55 0.0 . . . . ?
C52 C53 C54 C55 0.0 . . . . ?
C53 C54 C55 C56 0.0 . . . . ?
C54 C55 C56 C51 0.0 . . . . ?
C56 C51 C52 C53 0.0 . . . . ?
